data_7243749
loop_
_publ_author_name
'Ying, Jun'
'Jin, Liang'
'Yu, Hai-Yan'
'Tian, Ai-Xiang'
'Wang, Xiu-Li'

_publ_section_title
;
 A series of polyoxometalate-based hybrid complexes constructed by a
 tripodal ligand containing mixed N/O donors
;
_journal_issue 44
_journal_name_full CrystEngComm
_journal_page_first 7846
_journal_page_last 7854
_journal_paper_doi 10.1039/D1CE01195B
_journal_volume 23
_journal_year 2021
_chemical_formula_moiety 'C13 H13 Mo4 N4 Ni O17'
_chemical_formula_sum 'C13 H13 Mo4 N4 Ni O17'
_chemical_formula_weight 939.74
_space_group_crystal_system triclinic
_space_group_IT_number 2
_space_group_name_Hall '-P 1'
_space_group_name_H-M_alt 'P -1'
_atom_sites_solution_hydrogens mixed
_atom_sites_solution_primary dual
_audit_block_doi 10.5517/ccdc.csd.cc26rrqg
_audit_creation_date 2020-12-07
_audit_creation_method
;
Olex2 1.3-alpha
(compiled 2019.10.31 svn.r3677 for OlexSys, GUI svn.r5972)
;
_audit_update_record
;
2020-12-07 deposited with the CCDC.	2021-10-15 downloaded from the CCDC.
;
_cell_angle_alpha 83.6190(10)
_cell_angle_beta 68.1620(10)
_cell_angle_gamma 74.0840(10)
_cell_formula_units_Z 2
_cell_length_a 9.5458(5)
_cell_length_b 11.1569(6)
_cell_length_c 12.2071(7)
_cell_measurement_reflns_used 5088
_cell_measurement_temperature 273.15
_cell_measurement_theta_max 28.40
_cell_measurement_theta_min 2.38
_cell_volume 1160.46(11)
_computing_cell_refinement 'SAINT V8.18C (?, 2016)'
_computing_data_reduction 'SAINT V8.18C (?, 2016)'
_computing_molecular_graphics 'Olex2 1.3-alpha (Dolomanov et al., 2009)'
_computing_publication_material 'Olex2 1.3-alpha (Dolomanov et al., 2009)'
_computing_structure_refinement 'SHELXL 2018/3 (Sheldrick, 2015)'
_computing_structure_solution 'SHELXT 2014/5 (Sheldrick, 2014)'
_diffrn_ambient_temperature 273.15
_diffrn_measured_fraction_theta_full 0.999
_diffrn_measured_fraction_theta_max 0.990
_diffrn_measurement_device_type 'CCD area detector'
_diffrn_measurement_method 'phi and omega scans'
_diffrn_radiation_monochromator graphite
_diffrn_radiation_type MoK\a
_diffrn_radiation_wavelength 0.71073
_diffrn_reflns_av_R_equivalents 0.0119
_diffrn_reflns_av_unetI/netI 0.0250
_diffrn_reflns_Laue_measured_fraction_full 0.999
_diffrn_reflns_Laue_measured_fraction_max 0.990
_diffrn_reflns_limit_h_max 12
_diffrn_reflns_limit_h_min -12
_diffrn_reflns_limit_k_max 9
_diffrn_reflns_limit_k_min -14
_diffrn_reflns_limit_l_max 16
_diffrn_reflns_limit_l_min -15
_diffrn_reflns_number 8513
_diffrn_reflns_point_group_measured_fraction_full 0.999
_diffrn_reflns_point_group_measured_fraction_max 0.990
_diffrn_reflns_theta_full 25.242
_diffrn_reflns_theta_max 28.397
_diffrn_reflns_theta_min 1.797
_diffrn_source_current 30.0
_diffrn_source_power 1.2
_diffrn_source_voltage 40.0
_exptl_absorpt_coefficient_mu 2.992
_exptl_absorpt_correction_T_max 0.7457
_exptl_absorpt_correction_T_min 0.6910
_exptl_absorpt_correction_type multi-scan
_exptl_absorpt_process_details
;
SADABS-2008/1 (Bruker,2008) was used for absorption correction.
wR2(int) was 0.0438 before and 0.0219 after correction.
The Ratio of minimum to maximum transmission is 0.9266.
The \l/2 correction factor is 0.0015.
;
_exptl_crystal_colour yellow
_exptl_crystal_density_diffrn 2.689
_exptl_crystal_description block
_exptl_crystal_F_000 902
_exptl_crystal_size_max 0.19
_exptl_crystal_size_mid 0.17
_exptl_crystal_size_min 0.15
_refine_diff_density_max 0.886
_refine_diff_density_min -0.652
_refine_diff_density_rms 0.110
_refine_ls_extinction_method none
_refine_ls_goodness_of_fit_ref 1.032
_refine_ls_hydrogen_treatment constr
_refine_ls_matrix_type full
_refine_ls_number_parameters 354
_refine_ls_number_reflns 5772
_refine_ls_number_restraints 0
_refine_ls_restrained_S_all 1.032
_refine_ls_R_factor_all 0.0270
_refine_ls_R_factor_gt 0.0219
_refine_ls_shift/su_max 0.001
_refine_ls_shift/su_mean 0.000
_refine_ls_structure_factor_coef Fsqd
_refine_ls_weighting_details 'w=1/[\s^2^(Fo^2^)+(0.0276P)^2^+0.8552P] where P=(Fo^2^+2Fc^2^)/3'
_refine_ls_weighting_scheme calc
_refine_ls_wR_factor_gt 0.0520
_refine_ls_wR_factor_ref 0.0541
_reflns_Friedel_coverage 0.000
_reflns_number_gt 5143
_reflns_number_total 5772
_reflns_threshold_expression 'I > 2\s(I)'
_cod_data_source_file d1ce01195b2.cif
_cod_data_source_block 2_CCDC4
_cod_depositor_comments 'Adding full bibliography for 7243745--7243750.cif.'
_cod_database_code 7243749
_shelx_shelxl_version_number 2018/3
_shelx_space_group_comment
;
The symmetry employed for this shelxl refinement is uniquely defined
by the following loop, which should always be used as a source of
symmetry information in preference to the above space-group names.
They are only intended as comments.
;
_olex2_refinement_description
;
1. Fixed Uiso
 At 1.2 times of:
  All C(H) groups
 At 1.5 times of:
  All O(H,H) groups
2.a Rotating group:
 O14(H14A,H14B), O15(H15A,H15B)
2.b Aromatic/amide H refined with riding coordinates:
 C5(H5), C2(H2), C9(H9), C8(H8), C13(H13), C11(H11), C3(H3), C1(H1), C12(H12)
;
_olex2_submission_special_instructions 'No special instructions were received'

loop_
_space_group_symop_operation_xyz
'x, y, z'
'-x, -y, -z'

loop_
_atom_site_label
_atom_site_type_symbol
_atom_site_fract_x
_atom_site_fract_y
_atom_site_fract_z
_atom_site_U_iso_or_equiv
_atom_site_adp_type
_atom_site_occupancy
_atom_site_site_symmetry_order
_atom_site_calc_flag
_atom_site_refinement_flags_posn
_atom_site_refinement_flags_adp
_atom_site_refinement_flags_occupancy
_atom_site_disorder_assembly
_atom_site_disorder_group
Mo4 Mo 0.23234(3) 0.97962(2) 0.32208(2) 0.01021(5) Uani 1 1 d . . . . .
Mo2 Mo 0.49192(3) 0.91070(2) -0.10334(2) 0.01078(5) Uani 1 1 d . . . . .
Mo3 Mo 0.55279(3) 0.77189(2) 0.20041(2) 0.01331(6) Uani 1 1 d . . . . .
Mo1 Mo 0.81424(3) 0.83750(2) -0.04428(2) 0.01243(5) Uani 1 1 d . . . . .
Ni1 Ni 0.19518(4) 0.97958(3) 0.62521(3) 0.01310(8) Uani 1 1 d . . . . .
O4 O 0.7357(2) 0.92183(17) -0.16466(15) 0.0139(4) Uani 1 1 d . . . . .
O6 O 0.5539(2) 0.87836(17) 0.03217(15) 0.0134(4) Uani 1 1 d . . . . .
O10 O 0.3225(2) 0.83001(17) 0.24322(16) 0.0137(4) Uani 1 1 d . . . . .
O13 O 0.2601(2) 0.93347(17) 0.45431(16) 0.0153(4) Uani 1 1 d . . . . .
O8 O 0.7583(2) 0.80148(18) 0.12389(16) 0.0155(4) Uani 1 1 d . . . . .
O17 O 0.1989(2) 0.16222(17) 0.37578(17) 0.0181(4) Uani 1 1 d . . . . .
O2 O 0.2899(2) 0.95618(18) -0.03434(16) 0.0168(4) Uani 1 1 d . . . . .
O16 O 0.1868(3) 0.16411(18) 0.56392(17) 0.0217(4) Uani 1 1 d . . . . .
O12 O 0.0373(2) 0.99163(17) 0.35316(17) 0.0168(4) Uani 1 1 d . . . . .
O1AA O 0.9891(2) 0.8716(2) -0.07114(18) 0.0214(4) Uani 1 1 d . . . . .
O14 O 0.4254(3) 0.9463(2) 0.60436(18) 0.0260(5) Uani 1 1 d . . . . .
H14A H 0.509477 0.908894 0.539845 0.039 Uiso 1 1 d R U . . .
H14B H 0.435446 0.988103 0.655506 0.039 Uiso 1 1 d R U . . .
O15 O 0.1200(2) 1.04833(19) 0.79019(17) 0.0210(4) Uani 1 1 d . . . . .
H15A H 0.193048 1.072114 0.800589 0.032 Uiso 1 1 d R U . . .
H15B H 0.102768 0.989841 0.842447 0.032 Uiso 1 1 d R U . . .
O0AA O 0.5246(2) 0.76686(18) -0.15488(18) 0.0206(4) Uani 1 1 d . . . . .
O11 O 0.5563(3) 0.7369(2) 0.33875(18) 0.0252(5) Uani 1 1 d . . . . .
O5 O 0.8627(3) 0.69007(19) -0.09268(19) 0.0259(5) Uani 1 1 d . . . . .
O9 O 0.5725(3) 0.63356(19) 0.14426(19) 0.0259(5) Uani 1 1 d . . . . .
N2 N 0.2099(3) 0.5813(2) 0.2038(2) 0.0190(5) Uani 1 1 d . . . . .
N4 N 0.2131(3) 0.7902(2) 0.6622(2) 0.0185(5) Uani 1 1 d . . . . .
N3 N 0.2306(3) 0.6124(2) 0.5888(2) 0.0185(5) Uani 1 1 d . . . . .
C7 C 0.1959(3) 0.2127(2) 0.4659(2) 0.0137(5) Uani 1 1 d . . . . .
N1 N 0.1630(4) 0.7168(3) 0.0734(3) 0.0347(7) Uani 1 1 d . . . . .
C4 C 0.2086(3) 0.5246(3) 0.3156(2) 0.0170(5) Uani 1 1 d . . . . .
C6 C 0.2017(3) 0.3473(2) 0.4449(2) 0.0150(5) Uani 1 1 d . . . . .
C5 C 0.1982(3) 0.4026(2) 0.3375(2) 0.0168(5) Uani 1 1 d . . . . .
H5 H 0.188957 0.358042 0.281572 0.020 Uiso 1 1 calc R U . . .
C2 C 0.1339(4) 0.6983(3) 0.1877(3) 0.0266(7) Uani 1 1 d . . . . .
H2 H 0.071577 0.756226 0.246692 0.032 Uiso 1 1 calc R U . . .
C9 C 0.2223(3) 0.5929(3) 0.3977(2) 0.0185(6) Uani 1 1 d . . . . .
H9 H 0.233155 0.673883 0.380619 0.022 Uiso 1 1 calc R U . . .
C8 C 0.2117(3) 0.4145(2) 0.5310(2) 0.0167(5) Uani 1 1 d . . . . .
H8 H 0.213077 0.377614 0.602853 0.020 Uiso 1 1 calc R U . . .
C13 C 0.3205(4) 0.6970(3) 0.6927(3) 0.0268(7) Uani 1 1 d . . . . .
H13 H 0.376318 0.708019 0.737411 0.032 Uiso 1 1 calc R U . . .
C11 C 0.1616(4) 0.7357(3) 0.6011(3) 0.0203(6) Uani 1 1 d . . . . .
H11 H 0.086067 0.777056 0.569587 0.024 Uiso 1 1 calc R U . . .
C10 C 0.2194(3) 0.5375(2) 0.5063(2) 0.0169(5) Uani 1 1 d . . . . .
C3 C 0.2887(4) 0.5244(3) 0.0955(3) 0.0278(7) Uani 1 1 d . . . . .
H3 H 0.350161 0.443114 0.081452 0.033 Uiso 1 1 calc R U . . .
C1 C 0.2596(5) 0.6088(4) 0.0145(3) 0.0363(8) Uani 1 1 d . . . . .
H1 H 0.297447 0.596798 -0.066596 0.044 Uiso 1 1 calc R U . . .
C12 C 0.3336(4) 0.5861(3) 0.6482(3) 0.0276(7) Uani 1 1 d . . . . .
H12 H 0.398365 0.509043 0.656082 0.033 Uiso 1 1 calc R U . . .
O7 O 0.4808(2) 0.98387(17) 0.24060(15) 0.0131(4) Uani 1 1 d . . . . .

loop_
_atom_site_aniso_label
_atom_site_aniso_U_11
_atom_site_aniso_U_22
_atom_site_aniso_U_33
_atom_site_aniso_U_23
_atom_site_aniso_U_13
_atom_site_aniso_U_12
Mo4 0.01277(11) 0.01029(10) 0.00736(10) -0.00019(7) -0.00256(8) -0.00401(8)
Mo2 0.01396(11) 0.01074(10) 0.00857(10) 0.00079(8) -0.00436(8) -0.00444(8)
Mo3 0.01557(12) 0.01100(10) 0.01163(11) 0.00207(8) -0.00385(9) -0.00290(9)
Mo1 0.01322(11) 0.01351(11) 0.00992(10) 0.00141(8) -0.00432(8) -0.00270(9)
Ni1 0.01760(18) 0.01223(16) 0.01078(16) -0.00085(12) -0.00522(13) -0.00534(13)
O4 0.0170(10) 0.0157(9) 0.0085(8) 0.0018(7) -0.0037(7) -0.0050(8)
O6 0.0148(9) 0.0165(9) 0.0086(8) 0.0033(7) -0.0045(7) -0.0045(7)
O10 0.0162(10) 0.0117(8) 0.0142(9) -0.0010(7) -0.0051(7) -0.0050(7)
O13 0.0215(10) 0.0127(9) 0.0107(8) -0.0007(7) -0.0052(8) -0.0030(8)
O8 0.0156(10) 0.0181(9) 0.0142(9) 0.0035(7) -0.0073(8) -0.0048(8)
O17 0.0310(12) 0.0115(9) 0.0141(9) 0.0000(7) -0.0095(8) -0.0067(8)
O2 0.0170(10) 0.0182(9) 0.0151(9) 0.0006(8) -0.0049(8) -0.0059(8)
O16 0.0399(13) 0.0145(9) 0.0130(9) 0.0009(7) -0.0093(9) -0.0108(9)
O12 0.0145(10) 0.0161(9) 0.0190(10) -0.0009(8) -0.0050(8) -0.0038(8)
O1AA 0.0173(10) 0.0261(11) 0.0201(10) 0.0045(8) -0.0062(8) -0.0070(9)
O14 0.0254(12) 0.0375(13) 0.0187(10) -0.0043(9) -0.0086(9) -0.0112(10)
O15 0.0313(12) 0.0224(10) 0.0135(9) 0.0018(8) -0.0090(9) -0.0126(9)
O0AA 0.0255(11) 0.0157(9) 0.0215(10) -0.0028(8) -0.0082(9) -0.0059(8)
O11 0.0257(12) 0.0285(11) 0.0183(10) 0.0064(9) -0.0089(9) -0.0032(9)
O5 0.0329(13) 0.0174(10) 0.0258(11) -0.0027(9) -0.0106(10) -0.0025(9)
O9 0.0280(12) 0.0169(10) 0.0288(12) -0.0049(9) -0.0053(10) -0.0045(9)
N2 0.0268(14) 0.0144(11) 0.0161(11) 0.0040(9) -0.0080(10) -0.0069(10)
N4 0.0266(13) 0.0170(11) 0.0148(11) 0.0000(9) -0.0078(10) -0.0097(10)
N3 0.0273(13) 0.0107(10) 0.0199(12) -0.0013(9) -0.0095(10) -0.0065(10)
C7 0.0161(13) 0.0107(11) 0.0134(12) -0.0017(9) -0.0032(10) -0.0040(10)
N1 0.0493(19) 0.0307(15) 0.0291(15) 0.0125(12) -0.0223(14) -0.0114(14)
C4 0.0224(15) 0.0147(12) 0.0137(12) 0.0021(10) -0.0065(11) -0.0053(11)
C6 0.0178(13) 0.0108(12) 0.0141(12) -0.0003(9) -0.0028(10) -0.0041(10)
C5 0.0217(14) 0.0138(12) 0.0164(13) 0.0004(10) -0.0074(11) -0.0064(11)
C2 0.0366(19) 0.0193(14) 0.0277(16) 0.0065(12) -0.0175(14) -0.0072(13)
C9 0.0264(15) 0.0111(12) 0.0199(14) 0.0020(10) -0.0100(12) -0.0060(11)
C8 0.0226(15) 0.0135(12) 0.0146(12) 0.0006(10) -0.0072(11) -0.0049(11)
C13 0.042(2) 0.0217(15) 0.0253(15) 0.0019(12) -0.0214(15) -0.0087(14)
C11 0.0248(15) 0.0139(13) 0.0241(15) -0.0020(11) -0.0100(12) -0.0052(11)
C10 0.0214(14) 0.0122(12) 0.0186(13) -0.0031(10) -0.0075(11) -0.0049(11)
C3 0.0384(19) 0.0236(15) 0.0169(14) -0.0009(12) -0.0058(14) -0.0064(14)
C1 0.049(2) 0.042(2) 0.0180(15) 0.0046(14) -0.0108(15) -0.0153(18)
C12 0.042(2) 0.0165(14) 0.0319(17) 0.0041(12) -0.0243(15) -0.0057(14)
O7 0.0146(9) 0.0156(9) 0.0100(8) 0.0022(7) -0.0050(7) -0.0052(7)

loop_
_atom_type_symbol
_atom_type_description
_atom_type_scat_dispersion_real
_atom_type_scat_dispersion_imag
_atom_type_scat_source
C C 0.0033 0.0016 'International Tables Vol C Tables 4.2.6.8 and 6.1.1.4'
H H 0.0000 0.0000 'International Tables Vol C Tables 4.2.6.8 and 6.1.1.4'
Mo Mo -1.6832 0.6857 'International Tables Vol C Tables 4.2.6.8 and 6.1.1.4'
N N 0.0061 0.0033 'International Tables Vol C Tables 4.2.6.8 and 6.1.1.4'
Ni Ni 0.3393 1.1124 'International Tables Vol C Tables 4.2.6.8 and 6.1.1.4'
O O 0.0106 0.0060 'International Tables Vol C Tables 4.2.6.8 and 6.1.1.4'

loop_
_geom_angle_atom_site_label_1
_geom_angle_atom_site_label_2
_geom_angle_atom_site_label_3
_geom_angle
_geom_angle_site_symmetry_1
_geom_angle_site_symmetry_3
_geom_angle_publ_flag
O4 Mo4 O17 78.05(7) 2_675 1_565 ?
O4 Mo4 O7 71.34(7) 2_675 . ?
O10 Mo4 O4 91.33(8) . 2_675 ?
O10 Mo4 O17 161.32(8) . 1_565 ?
O10 Mo4 O7 77.92(8) . . ?
O13 Mo4 O4 155.19(8) . 2_675 ?
O13 Mo4 O10 99.58(8) . . ?
O13 Mo4 O17 85.02(8) . 1_565 ?
O13 Mo4 O7 89.14(8) . . ?
O17 Mo4 O7 84.09(7) 1_565 . ?
O12 Mo4 O4 94.96(8) . 2_675 ?
O12 Mo4 O10 100.92(9) . . ?
O12 Mo4 O13 104.62(9) . . ?
O12 Mo4 O17 95.32(9) . 1_565 ?
O12 Mo4 O7 166.14(8) . . ?
O4 Mo2 O6 81.52(6) . 2_675 ?
O6 Mo2 O4 73.44(7) . . ?
O6 Mo2 O6 76.92(8) . 2_675 ?
O2 Mo2 O4 158.40(8) . . ?
O2 Mo2 O6 76.91(8) . 2_675 ?
O2 Mo2 O6 100.31(8) . . ?
O2 Mo2 O7 100.42(8) . 2_675 ?
O0AA Mo2 O4 98.06(9) . . ?
O0AA Mo2 O6 103.94(9) . . ?
O0AA Mo2 O6 178.91(8) . 2_675 ?
O0AA Mo2 O2 103.53(10) . . ?
O0AA Mo2 O7 104.37(9) . 2_675 ?
O7 Mo2 O4 74.54(7) 2_675 . ?
O7 Mo2 O6 139.59(8) 2_675 . ?
O7 Mo2 O6 74.56(7) 2_675 2_675 ?
O6 Mo3 O7 71.91(6) . . ?
O10 Mo3 O6 82.81(7) . . ?
O10 Mo3 O7 72.55(7) . . ?
O8 Mo3 O6 73.08(7) . . ?
O8 Mo3 O10 149.97(8) . . ?
O8 Mo3 O7 82.95(7) . . ?
O11 Mo3 O6 161.22(9) . . ?
O11 Mo3 O10 98.12(9) . . ?
O11 Mo3 O8 99.17(9) . . ?
O11 Mo3 O7 90.38(9) . . ?
O9 Mo3 O6 93.78(9) . . ?
O9 Mo3 O10 95.96(9) . . ?
O9 Mo3 O8 103.11(9) . . ?
O9 Mo3 O11 104.74(11) . . ?
O9 Mo3 O7 162.36(9) . . ?
O4 Mo1 O6 72.39(7) . . ?
O4 Mo1 O8 144.30(8) . . ?
O4 Mo1 O2 80.40(7) . 2_675 ?
O6 Mo1 O2 70.61(7) . 2_675 ?
O8 Mo1 O6 73.35(7) . . ?
O8 Mo1 O2 79.09(7) . 2_675 ?
O1AA Mo1 O4 107.12(9) . . ?
O1AA Mo1 O6 153.07(9) . . ?
O1AA Mo1 O8 98.88(9) . . ?
O1AA Mo1 O2 82.68(8) . 2_675 ?
O5 Mo1 O4 97.91(9) . . ?
O5 Mo1 O6 101.67(9) . . ?
O5 Mo1 O8 98.52(9) . . ?
O5 Mo1 O2 172.26(9) . 2_675 ?
O5 Mo1 O1AA 105.00(11) . . ?
O13 Ni1 O16 86.38(7) . 1_565 ?
O13 Ni1 O12 90.40(8) . 2_576 ?
O13 Ni1 O14 89.36(8) . . ?
O13 Ni1 O15 172.72(8) . . ?
O13 Ni1 N4 85.89(8) . . ?
O12 Ni1 O16 89.67(8) 2_576 1_565 ?
O12 Ni1 N4 90.53(9) 2_576 . ?
O14 Ni1 O16 91.77(9) . 1_565 ?
O14 Ni1 O12 178.52(9) . 2_576 ?
O14 Ni1 N4 88.00(10) . . ?
O15 Ni1 O16 86.71(8) . 1_565 ?
O15 Ni1 O12 87.25(8) . 2_576 ?
O15 Ni1 O14 93.17(9) . . ?
O15 Ni1 N4 101.01(9) . . ?
N4 Ni1 O16 172.27(8) . 1_565 ?
Mo4 O4 Mo2 104.41(8) 2_675 . ?
Mo1 O4 Mo4 150.36(10) . 2_675 ?
Mo1 O4 Mo2 105.22(8) . . ?
Mo2 O6 Mo2 103.08(8) . 2_675 ?
Mo2 O6 Mo3 150.56(10) . . ?
Mo2 O6 Mo1 104.12(8) . . ?
Mo3 O6 Mo2 98.13(7) . 2_675 ?
Mo1 O6 Mo2 96.72(7) . 2_675 ?
Mo1 O6 Mo3 93.29(7) . . ?
Mo4 O10 Mo3 114.58(9) . . ?
Mo4 O13 Ni1 144.90(11) . . ?
Mo3 O8 Mo1 114.49(9) . . ?
C7 O17 Mo4 136.68(17) . 1_545 ?
Mo2 O2 Mo1 115.69(9) . 2_675 ?
C7 O16 Ni1 131.73(17) . 1_545 ?
Mo4 O12 Ni1 173.51(12) . 2_576 ?
Ni1 O14 H14A 125.9 . . ?
Ni1 O14 H14B 110.2 . . ?
H14A O14 H14B 122.3 . . ?
Ni1 O15 H15A 110.4 . . ?
Ni1 O15 H15B 110.3 . . ?
H15A O15 H15B 103.6 . . ?
C2 N2 C4 125.5(3) . . ?
C2 N2 C3 108.8(3) . . ?
C3 N2 C4 125.7(2) . . ?
C13 N4 Ni1 133.1(2) . . ?
C11 N4 Ni1 114.61(19) . . ?
C11 N4 C13 105.3(2) . . ?
C11 N3 C10 122.8(2) . . ?
C11 N3 C12 106.7(2) . . ?
C12 N3 C10 128.9(2) . . ?
O17 C7 C6 113.0(2) . . ?
O16 C7 O17 127.5(2) . . ?
O16 C7 C6 119.5(2) . . ?
C2 N1 C1 108.8(3) . . ?
C5 C4 N2 119.4(2) . . ?
C5 C4 C9 121.6(3) . . ?
C9 C4 N2 119.0(2) . . ?
C5 C6 C7 118.3(2) . . ?
C5 C6 C8 121.0(2) . . ?
C8 C6 C7 120.7(2) . . ?
C4 C5 C6 118.9(3) . . ?
C4 C5 H5 120.6 . . ?
C6 C5 H5 120.6 . . ?
N2 C2 H2 125.9 . . ?
N1 C2 N2 108.1(3) . . ?
N1 C2 H2 125.9 . . ?
C4 C9 H9 120.7 . . ?
C4 C9 C10 118.6(2) . . ?
C10 C9 H9 120.7 . . ?
C6 C8 H8 120.8 . . ?
C10 C8 C6 118.4(3) . . ?
C10 C8 H8 120.8 . . ?
N4 C13 H13 124.8 . . ?
C12 C13 N4 110.4(3) . . ?
C12 C13 H13 124.8 . . ?
N4 C11 N3 112.3(3) . . ?
N4 C11 H11 123.9 . . ?
N3 C11 H11 123.9 . . ?
C9 C10 N3 116.6(2) . . ?
C8 C10 N3 122.0(2) . . ?
C8 C10 C9 121.4(3) . . ?
N2 C3 H3 126.6 . . ?
C1 C3 N2 106.9(3) . . ?
C1 C3 H3 126.6 . . ?
N1 C1 H1 126.3 . . ?
C3 C1 N1 107.5(3) . . ?
C3 C1 H1 126.3 . . ?
N3 C12 H12 127.3 . . ?
C13 C12 N3 105.4(3) . . ?
C13 C12 H12 127.3 . . ?
Mo4 O7 Mo3 90.54(7) . . ?
Mo2 O7 Mo4 109.19(8) 2_675 . ?
Mo2 O7 Mo3 114.21(8) 2_675 . ?

loop_
_geom_bond_atom_site_label_1
_geom_bond_atom_site_label_2
_geom_bond_distance
_geom_bond_site_symmetry_2
_geom_bond_publ_flag
Mo4 O4 2.0671(17) 2_675 ?
Mo4 O10 1.8457(18) . ?
Mo4 O13 1.7317(18) . ?
Mo4 O17 2.1132(19) 1_565 ?
Mo4 O12 1.7250(19) . ?
Mo4 O7 2.2164(19) . ?
Mo2 O4 2.1984(19) . ?
Mo2 O6 2.4682(19) 2_675 ?
Mo2 O6 1.9224(18) . ?
Mo2 O2 1.7420(19) . ?
Mo2 O0AA 1.695(2) . ?
Mo2 O7 1.9143(18) 2_675 ?
Mo3 O6 2.2533(17) . ?
Mo3 O10 1.9916(19) . ?
Mo3 O8 1.9375(19) . ?
Mo3 O11 1.701(2) . ?
Mo3 O9 1.693(2) . ?
Mo3 O7 2.3284(19) . ?
Mo1 O4 1.9318(18) . ?
Mo1 O6 2.2363(19) . ?
Mo1 O8 1.9442(18) . ?
Mo1 O2 2.3947(19) 2_675 ?
Mo1 O1AA 1.718(2) . ?
Mo1 O5 1.692(2) . ?
Ni1 O13 2.0256(18) . ?
Ni1 O16 2.1015(19) 1_565 ?
Ni1 O12 2.0716(19) 2_576 ?
Ni1 O14 2.047(2) . ?
Ni1 O15 2.0311(19) . ?
Ni1 N4 2.085(2) . ?
O17 C7 1.278(3) . ?
O16 C7 1.241(3) . ?
O14 H14A 0.9262 . ?
O14 H14B 0.8664 . ?
O15 H15A 0.8645 . ?
O15 H15B 0.8650 . ?
N2 C4 1.436(3) . ?
N2 C2 1.341(4) . ?
N2 C3 1.378(4) . ?
N4 C13 1.372(4) . ?
N4 C11 1.306(4) . ?
N3 C11 1.350(4) . ?
N3 C10 1.428(3) . ?
N3 C12 1.379(4) . ?
C7 C6 1.507(3) . ?
N1 C2 1.321(4) . ?
N1 C1 1.382(5) . ?
C4 C5 1.382(4) . ?
C4 C9 1.387(4) . ?
C6 C5 1.393(4) . ?
C6 C8 1.402(4) . ?
C5 H5 0.9300 . ?
C2 H2 0.9300 . ?
C9 H9 0.9300 . ?
C9 C10 1.393(4) . ?
C8 H8 0.9300 . ?
C8 C10 1.388(4) . ?
C13 H13 0.9300 . ?
C13 C12 1.362(4) . ?
C11 H11 0.9300 . ?
C3 H3 0.9300 . ?
C3 C1 1.340(5) . ?
C1 H1 0.9300 . ?
C12 H12 0.9300 . ?

loop_
_geom_torsion_atom_site_label_1
_geom_torsion_atom_site_label_2
_geom_torsion_atom_site_label_3
_geom_torsion_atom_site_label_4
_geom_torsion
_geom_torsion_site_symmetry_1
_geom_torsion_site_symmetry_2
_geom_torsion_site_symmetry_3
_geom_torsion_site_symmetry_4
_geom_torsion_publ_flag
Mo4 O17 C7 O16 -13.9(5) 1_545 . . . ?
Mo4 O17 C7 C6 167.27(19) 1_545 . . . ?
Ni1 O16 C7 O17 7.2(5) 1_545 . . . ?
Ni1 O16 C7 C6 -174.01(18) 1_545 . . . ?
Ni1 N4 C13 C12 -147.3(2) . . . . ?
Ni1 N4 C11 N3 154.0(2) . . . . ?
O4 Mo4 O10 Mo3 89.17(10) 2_675 . . . ?
O4 Mo4 O13 Ni1 81.0(3) 2_675 . . . ?
O4 Mo2 O2 Mo1 5.2(3) . . . 2_675 ?
O6 Mo2 O2 Mo1 2.25(8) 2_675 . . 2_675 ?
O6 Mo2 O2 Mo1 76.08(10) . . . 2_675 ?
O10 Mo4 O13 Ni1 -164.09(19) . . . . ?
O13 Mo4 O10 Mo3 -68.46(11) . . . . ?
O17 Mo4 O10 Mo3 34.5(3) 1_565 . . . ?
O17 Mo4 O13 Ni1 34.17(19) 1_565 . . . ?
O17 C7 C6 C5 4.4(4) . . . . ?
O17 C7 C6 C8 -175.0(3) . . . . ?
O16 C7 C6 C5 -174.5(3) . . . . ?
O16 C7 C6 C8 6.1(4) . . . . ?
O12 Mo4 O10 Mo3 -175.51(10) . . . . ?
O12 Mo4 O13 Ni1 -60.0(2) . . . . ?
O0AA Mo2 O2 Mo1 -176.72(10) . . . 2_675 ?
N2 C4 C5 C6 178.1(3) . . . . ?
N2 C4 C9 C10 179.4(3) . . . . ?
N2 C3 C1 N1 -0.1(4) . . . . ?
N4 C13 C12 N3 -0.2(4) . . . . ?
C7 C6 C5 C4 -177.9(3) . . . . ?
C7 C6 C8 C10 178.9(3) . . . . ?
C4 N2 C2 N1 180.0(3) . . . . ?
C4 N2 C3 C1 179.9(3) . . . . ?
C4 C9 C10 N3 -178.7(3) . . . . ?
C4 C9 C10 C8 3.5(4) . . . . ?
C6 C8 C10 N3 -179.7(3) . . . . ?
C6 C8 C10 C9 -2.0(4) . . . . ?
C5 C4 C9 C10 -2.5(4) . . . . ?
C5 C6 C8 C10 -0.6(4) . . . . ?
C2 N2 C4 C5 138.9(3) . . . . ?
C2 N2 C4 C9 -42.9(4) . . . . ?
C2 N2 C3 C1 0.3(4) . . . . ?
C2 N1 C1 C3 -0.1(4) . . . . ?
C9 C4 C5 C6 0.0(4) . . . . ?
C8 C6 C5 C4 1.6(4) . . . . ?
C13 N4 C11 N3 -0.7(3) . . . . ?
C11 N4 C13 C12 0.5(4) . . . . ?
C11 N3 C10 C9 37.5(4) . . . . ?
C11 N3 C10 C8 -144.7(3) . . . . ?
C11 N3 C12 C13 -0.2(4) . . . . ?
C10 N3 C11 N4 -166.5(3) . . . . ?
C10 N3 C12 C13 165.8(3) . . . . ?
C3 N2 C4 C5 -40.6(4) . . . . ?
C3 N2 C4 C9 137.5(3) . . . . ?
C3 N2 C2 N1 -0.4(4) . . . . ?
C1 N1 C2 N2 0.3(4) . . . . ?
C12 N3 C11 N4 0.6(4) . . . . ?
C12 N3 C10 C9 -126.5(3) . . . . ?
C12 N3 C10 C8 51.3(4) . . . . ?
O7 Mo4 O10 Mo3 18.58(8) . . . . ?
O7 Mo4 O13 Ni1 118.3(2) . . . . ?
O7 Mo2 O2 Mo1 -69.04(10) 2_675 . . 2_675 ?

loop_
_smtbx_masks_void_nr
_smtbx_masks_void_average_x
_smtbx_masks_void_average_y
_smtbx_masks_void_average_z
_smtbx_masks_void_volume
_smtbx_masks_void_count_electrons
_smtbx_masks_void_content
1 0.000 0.500 1.000 41.0 6.5 ?
